data_7159066
loop_
_publ_author_name
'Hsueh, Nai-Chen'
'Wang, Yu-Han'
'Chang, Meng-Yang'

_publ_section_title
;
 Sequential condensation and double desulfonylative cyclopropanation of
 1,2-bis(sulfonylmethyl)arenes with 3-arylacroleins: access to
 biscyclopropane-fused tetralins.
;
_journal_issue 6
_journal_name_full 'Organic &amp; biomolecular chemistry'
_journal_page_first 1206
_journal_page_last 1221
_journal_paper_doi 10.1039/d2ob02188a
_journal_volume 21
_journal_year 2023
_chemical_formula_moiety 'C40 H36 O5 S2'
_chemical_formula_sum 'C40 H36 O5 S2'
_chemical_formula_weight 660.81
_space_group_crystal_system triclinic
_space_group_IT_number 2
_space_group_name_Hall '-P 1'
_space_group_name_H-M_alt 'P -1'
_atom_sites_solution_hydrogens geom
_atom_sites_solution_primary dual
_audit_creation_date 2021-05-03
_audit_creation_method
;
Olex2 1.3-alpha
(compiled 2020.07.16 svn.r6f6c53a7 for OlexSys, GUI svn.r6139)
;
_audit_update_record
;
2022-11-04 deposited with the CCDC.	2023-01-04 downloaded from the CCDC.
;
_cell_angle_alpha 76.000(2)
_cell_angle_beta 76.377(3)
_cell_angle_gamma 83.538(2)
_cell_formula_units_Z 2
_cell_length_a 10.1215(3)
_cell_length_b 12.7300(3)
_cell_length_c 13.7066(4)
_cell_measurement_reflns_used 10798
_cell_measurement_temperature 293(2)
_cell_measurement_theta_max 26.8720
_cell_measurement_theta_min 1.6900
_cell_volume 1662.49(8)
_computing_cell_refinement 'CrysAlisPro 1.171.41.56a (Rigaku OD, 2020)'
_computing_data_collection 'CrysAlisPro 1.171.41.56a (Rigaku OD, 2020)'
_computing_data_reduction 'CrysAlisPro 1.171.41.56a (Rigaku OD, 2020)'
_computing_molecular_graphics 'Olex2 1.3-alpha (Dolomanov et al., 2009)'
_computing_publication_material 'Olex2 1.3-alpha (Dolomanov et al., 2009)'
_computing_structure_refinement 'SHELXL 2018/3 (Sheldrick, 2015)'
_computing_structure_solution 'SHELXT  (Sheldrick, 2015)'
_diffrn_ambient_temperature 293(2)
_diffrn_detector 'Hybrid Pixel Array Detector'
_diffrn_detector_area_resol_mean 10.0000
_diffrn_measured_fraction_theta_full 0.998
_diffrn_measured_fraction_theta_max 0.954
_diffrn_measurement_details
;
List of Runs (angles in degrees, time in seconds):

  # Type    Start    End  Width  t~exp~   \w     \q     \k     \f   Frames
#--------------------------------------------------------------------------
  1  \w    -20.00 100.00   0.50    4.60    --   10.60  57.00-120.00  240
  2  \w    -20.00 100.00   0.50    4.60    --   10.60  57.00  60.00  240
  3  \w    -17.00 100.00   0.50    4.60    --   10.60  82.00  30.00  234
  4  \w    -15.00 100.00   0.50    4.60    --   10.60  77.00-120.00  230
  5  \w    -79.00  38.00   0.50    4.60    --   10.60 -81.00 135.29  234
;
_diffrn_measurement_device 'four-circle diffractometer'
_diffrn_measurement_device_type 'XtaLAB Pro II AFC12 (RINC): Kappa single'
_diffrn_measurement_method '\w scans'
_diffrn_orient_matrix_type 'CrysAlisPro convention (1999,Acta A55,543-557)'
_diffrn_orient_matrix_UB_11 -0.0191532000
_diffrn_orient_matrix_UB_12 -0.0472818000
_diffrn_orient_matrix_UB_13 -0.0105941000
_diffrn_orient_matrix_UB_21 0.0071036000
_diffrn_orient_matrix_UB_22 -0.0297823000
_diffrn_orient_matrix_UB_23 0.0495513000
_diffrn_orient_matrix_UB_31 -0.0693835000
_diffrn_orient_matrix_UB_32 0.0135991000
_diffrn_orient_matrix_UB_33 0.0202710000
_diffrn_radiation_monochromator mirror
_diffrn_radiation_probe x-ray
_diffrn_radiation_type 'Mo K\a'
_diffrn_radiation_wavelength 0.71073
_diffrn_reflns_av_R_equivalents 0.0328
_diffrn_reflns_av_unetI/netI 0.0250
_diffrn_reflns_Laue_measured_fraction_full 0.998
_diffrn_reflns_Laue_measured_fraction_max 0.954
_diffrn_reflns_limit_h_max 12
_diffrn_reflns_limit_h_min -9
_diffrn_reflns_limit_k_max 14
_diffrn_reflns_limit_k_min -16
_diffrn_reflns_limit_l_max 16
_diffrn_reflns_limit_l_min -17
_diffrn_reflns_number 37942
_diffrn_reflns_point_group_measured_fraction_full 0.998
_diffrn_reflns_point_group_measured_fraction_max 0.954
_diffrn_reflns_theta_full 25.242
_diffrn_reflns_theta_max 27.038
_diffrn_reflns_theta_min 2.008
_diffrn_source 'micro-focus sealed X-ray tube'
_diffrn_source_type 'Rigaku (Mo) X-ray Source'
_exptl_absorpt_coefficient_mu 0.206
_exptl_absorpt_correction_T_max 1.00000
_exptl_absorpt_correction_T_min 0.78244
_exptl_absorpt_correction_type multi-scan
_exptl_absorpt_process_details
;
CrysAlisPro 1.171.41.56a (Rigaku Oxford Diffraction, 2020)
Empirical absorption correction using spherical harmonics,
 implemented in SCALE3 ABSPACK scaling algorithm.
;
_exptl_crystal_colour 'clear light colourless'
_exptl_crystal_colour_lustre clear
_exptl_crystal_colour_modifier light
_exptl_crystal_colour_primary colourless
_exptl_crystal_density_diffrn 1.320
_exptl_crystal_description block
_exptl_crystal_F_000 696
_exptl_crystal_size_max 0.2
_exptl_crystal_size_mid 0.2
_exptl_crystal_size_min 0.2
_refine_diff_density_max 0.381
_refine_diff_density_min -0.369
_refine_diff_density_rms 0.043
_refine_ls_extinction_coef 0.0063(8)
_refine_ls_extinction_expression Fc^*^=kFc[1+0.001xFc^2^\l^3^/sin(2\q)]^-1/4^
_refine_ls_extinction_method 'SHELXL-2018/3 (Sheldrick 2018)'
_refine_ls_goodness_of_fit_ref 1.077
_refine_ls_hydrogen_treatment constr
_refine_ls_matrix_type full
_refine_ls_number_parameters 428
_refine_ls_number_reflns 6935
_refine_ls_number_restraints 0
_refine_ls_restrained_S_all 1.077
_refine_ls_R_factor_all 0.0383
_refine_ls_R_factor_gt 0.0342
_refine_ls_shift/su_max 0.001
_refine_ls_shift/su_mean 0.000
_refine_ls_structure_factor_coef Fsqd
_refine_ls_weighting_details 'w=1/[\s^2^(Fo^2^)+(0.0449P)^2^+0.5455P] where P=(Fo^2^+2Fc^2^)/3'
_refine_ls_weighting_scheme calc
_refine_ls_wR_factor_gt 0.0908
_refine_ls_wR_factor_ref 0.0934
_reflns_Friedel_coverage 0.000
_reflns_number_gt 6197
_reflns_number_total 6935
_reflns_threshold_expression 'I > 2\s(I)'
_cod_data_source_file d2ob02188a2.cif
_cod_data_source_block k11005-myc-b
_cod_depositor_comments 'Adding full bibliography for 7159064--7159067.cif.'
_cod_original_cell_volume 1662.50(8)
_cod_database_code 7159066
_shelx_shelxl_version_number 2018/3
_shelx_space_group_comment
;
The symmetry employed for this shelxl refinement is uniquely defined
by the following loop, which should always be used as a source of
symmetry information in preference to the above space-group names.
They are only intended as comments.
;
_shelx_estimated_absorpt_t_max 0.960
_shelx_estimated_absorpt_t_min 0.960
_reflns_odcompleteness_completeness 86.61
_reflns_odcompleteness_iscentric 1
_reflns_odcompleteness_theta 26.32
_olex2_refinement_description
;
1. Fixed Uiso
 At 1.2 times of:
  All C(H) groups, All C(H,H) groups
 At 1.5 times of:
  All C(H,H,H) groups
2.a Ternary CH refined with riding coordinates:
 C1(H1), C12(H12), C10(H10), C11(H11), C9(H9)
2.b Secondary CH2 refined with riding coordinates:
 C26(H26A,H26B)
2.c Aromatic/amide H refined with riding coordinates:
 C21(H21), C39(H39), C17(H17), C35(H35), C28(H28), C14(H14), C4(H4), C38(H38),
 C36(H36), C7(H7), C32(H32), C5(H5), C24(H24), C6(H6), C31(H31), C23(H23),
 C29(H29), C18(H18), C15(H15), C22(H22)
2.d Idealised Me refined as rotating group:
 C40(H40A,H40B,H40C), C19(H19A,H19B,H19C), C33(H33A,H33B,H33C)
;
_olex2_submission_special_instructions 'No special instructions were received'
_oxdiff_exptl_absorpt_empirical_details
;
Empirical correction (ABSPACK) includes:
- Absorption correction using spherical harmonics
- Frame scaling
;
_oxdiff_exptl_absorpt_empirical_full_max 1.445
_oxdiff_exptl_absorpt_empirical_full_min 0.643

loop_
_space_group_symop_operation_xyz
'x, y, z'
'-x, -y, -z'

loop_
_atom_site_label
_atom_site_type_symbol
_atom_site_fract_x
_atom_site_fract_y
_atom_site_fract_z
_atom_site_U_iso_or_equiv
_atom_site_adp_type
_atom_site_occupancy
_atom_site_site_symmetry_order
_atom_site_calc_flag
_atom_site_refinement_flags_posn
_atom_site_refinement_flags_adp
_atom_site_refinement_flags_occupancy
_atom_site_disorder_assembly
_atom_site_disorder_group
S2 S 0.90236(3) 0.60266(2) 0.65439(2) 0.01747(9) Uani 1 1 d . . . . .
S1 S 0.61466(4) 0.32092(3) 0.87622(3) 0.02378(10) Uani 1 1 d . . . . .
O1 O 0.80248(11) 1.01136(9) -0.01207(8) 0.0337(3) Uani 1 1 d . . . . .
O5 O 0.96032(9) 0.50583(7) 0.61958(7) 0.0216(2) Uani 1 1 d . . . . .
O2 O 0.50384(11) 0.27289(9) 0.95551(8) 0.0341(3) Uani 1 1 d . . . . .
O4 O 0.89050(10) 0.60206(8) 0.76131(7) 0.0243(2) Uani 1 1 d . . . . .
O3 O 0.64716(11) 0.28644(8) 0.78001(8) 0.0295(2) Uani 1 1 d . . . . .
C30 C 0.99641(16) 0.28024(12) 1.00461(12) 0.0286(3) Uani 1 1 d . . . . .
C40 C 1.24418(19) 0.97085(14) 0.39124(16) 0.0491(5) Uani 1 1 d . . . . .
H40A H 1.331514 0.941203 0.361242 0.074 Uiso 1 1 calc R U . . .
H40B H 1.256042 1.018790 0.432469 0.074 Uiso 1 1 calc R U . . .
H40C H 1.199874 1.010368 0.337534 0.074 Uiso 1 1 calc R U . . .
C21 C 0.41712(14) 0.55672(11) 0.61578(11) 0.0238(3) Uani 1 1 d . . . . .
H21 H 0.442698 0.578876 0.544503 0.029 Uiso 1 1 calc R U . . .
C39 C 1.06188(14) 0.70899(11) 0.47697(11) 0.0245(3) Uani 1 1 d . . . . .
H39 H 1.050942 0.651337 0.449462 0.029 Uiso 1 1 calc R U . . .
C17 C 0.66575(14) 0.89158(11) 0.13438(10) 0.0238(3) Uani 1 1 d . . . . .
H17 H 0.603702 0.884593 0.096261 0.029 Uiso 1 1 calc R U . . .
C35 C 1.01588(15) 0.79674(12) 0.62050(12) 0.0289(3) Uani 1 1 d . . . . .
H35 H 0.974162 0.797913 0.688404 0.035 Uiso 1 1 calc R U . . .
C28 C 0.75107(16) 0.29153(13) 1.03125(11) 0.0310(3) Uani 1 1 d . . . . .
H28 H 0.665770 0.291219 1.075385 0.037 Uiso 1 1 calc R U . . .
C26 C 0.57908(14) 0.46523(11) 0.84815(10) 0.0231(3) Uani 1 1 d . . . . .
H26A H 0.544656 0.489103 0.912001 0.028 Uiso 1 1 calc R U . . .
H26B H 0.662531 0.500957 0.813047 0.028 Uiso 1 1 calc R U . . .
C3 C 0.65186(13) 0.72744(10) 0.65416(10) 0.0172(3) Uani 1 1 d . . . . .
C14 C 0.84999(14) 0.91191(11) 0.24847(10) 0.0227(3) Uani 1 1 d . . . . .
H14 H 0.912551 0.918784 0.286213 0.027 Uiso 1 1 calc R U . . .
C4 C 0.63466(14) 0.74555(11) 0.75313(10) 0.0204(3) Uani 1 1 d . . . . .
H4 H 0.686156 0.703172 0.797806 0.024 Uiso 1 1 calc R U . . .
C38 C 1.14025(15) 0.79342(12) 0.41772(12) 0.0295(3) Uani 1 1 d . . . . .
H38 H 1.181848 0.792295 0.349786 0.035 Uiso 1 1 calc R U . . .
C8 C 0.57337(13) 0.79235(10) 0.58743(10) 0.0190(3) Uani 1 1 d . . . . .
C36 C 1.09568(17) 0.88029(13) 0.55933(13) 0.0369(4) Uani 1 1 d . . . . .
H36 H 1.107485 0.937529 0.587077 0.044 Uiso 1 1 calc R U . . .
C1 C 0.66539(13) 0.53121(10) 0.62518(10) 0.0172(3) Uani 1 1 d . . . . .
H1 H 0.716837 0.462368 0.644721 0.021 Uiso 1 1 calc R U . . .
C7 C 0.47818(14) 0.87029(11) 0.62310(11) 0.0236(3) Uani 1 1 d . . . . .
H7 H 0.424294 0.911824 0.579804 0.028 Uiso 1 1 calc R U . . .
C12 C 0.72586(13) 0.79032(10) 0.40625(10) 0.0194(3) Uani 1 1 d . . . . .
H12 H 0.800203 0.800269 0.437224 0.023 Uiso 1 1 calc R U . . .
C27 C 0.76267(14) 0.30375(11) 0.92621(10) 0.0234(3) Uani 1 1 d . . . . .
C10 C 0.66418(13) 0.68160(10) 0.44865(10) 0.0192(3) Uani 1 1 d . . . . .
H10 H 0.629123 0.652172 0.400557 0.023 Uiso 1 1 calc R U . . .
C32 C 0.88978(15) 0.30497(12) 0.85992(11) 0.0275(3) Uani 1 1 d . . . . .
H32 H 0.896942 0.313901 0.789530 0.033 Uiso 1 1 calc R U . . .
C34 C 0.99957(13) 0.71156(10) 0.57845(10) 0.0195(3) Uani 1 1 d . . . . .
C5 C 0.54240(14) 0.82540(11) 0.78583(11) 0.0240(3) Uani 1 1 d . . . . .
H5 H 0.534278 0.837586 0.851266 0.029 Uiso 1 1 calc R U . . .
C20 C 0.51706(13) 0.52898(10) 0.67366(10) 0.0192(3) Uani 1 1 d . . . . .
C24 C 0.33739(15) 0.49286(12) 0.82750(12) 0.0304(3) Uani 1 1 d . . . . .
H24 H 0.310408 0.471550 0.898759 0.036 Uiso 1 1 calc R U . . .
C11 C 0.73181(13) 0.60147(10) 0.52357(10) 0.0178(3) Uani 1 1 d . . . . .
H11 H 0.817648 0.568408 0.490654 0.021 Uiso 1 1 calc R U . . .
C6 C 0.46210(14) 0.88723(11) 0.72128(11) 0.0253(3) Uani 1 1 d . . . . .
H6 H 0.398138 0.939511 0.743716 0.030 Uiso 1 1 calc R U . . .
C2 C 0.73996(13) 0.63249(10) 0.62208(9) 0.0164(3) Uani 1 1 d . . . . .
C31 C 1.00552(15) 0.29281(12) 0.89951(12) 0.0292(3) Uani 1 1 d . . . . .
H31 H 1.090764 0.293026 0.855309 0.035 Uiso 1 1 calc R U . . .
C25 C 0.47563(14) 0.49684(11) 0.78144(10) 0.0222(3) Uani 1 1 d . . . . .
C37 C 1.15811(15) 0.88018(12) 0.45783(13) 0.0319(3) Uani 1 1 d . . . . .
C13 C 0.74051(14) 0.84694(10) 0.29623(10) 0.0198(3) Uani 1 1 d . . . . .
C23 C 0.23959(15) 0.52034(13) 0.76824(13) 0.0341(4) Uani 1 1 d . . . . .
H23 H 0.147539 0.517504 0.799470 0.041 Uiso 1 1 calc R U . . .
C16 C 0.77511(15) 0.95616(11) 0.08913(10) 0.0242(3) Uani 1 1 d . . . . .
C29 C 0.86806(17) 0.27982(14) 1.06935(12) 0.0338(4) Uani 1 1 d . . . . .
H29 H 0.860733 0.271498 1.139691 0.041 Uiso 1 1 calc R U . . .
C18 C 0.64937(14) 0.83729(11) 0.23714(10) 0.0222(3) Uani 1 1 d . . . . .
H18 H 0.576188 0.793648 0.267099 0.027 Uiso 1 1 calc R U . . .
C19 C 0.69905(19) 1.01876(14) -0.06820(12) 0.0393(4) Uani 1 1 d . . . . .
H19A H 0.727517 1.062984 -0.136043 0.059 Uiso 1 1 calc R U . . .
H19B H 0.616612 1.050791 -0.033252 0.059 Uiso 1 1 calc R U . . .
H19C H 0.683146 0.947519 -0.073234 0.059 Uiso 1 1 calc R U . . .
C9 C 0.58671(13) 0.77920(10) 0.48096(10) 0.0199(3) Uani 1 1 d . . . . .
H9 H 0.507907 0.806455 0.450145 0.024 Uiso 1 1 calc R U . . .
C33 C 1.12307(18) 0.26764(16) 1.04746(14) 0.0435(4) Uani 1 1 d . . . . .
H33A H 1.202100 0.270190 0.992301 0.065 Uiso 1 1 calc R U . . .
H33B H 1.124996 0.199281 1.095936 0.065 Uiso 1 1 calc R U . . .
H33C H 1.122689 0.325418 1.081400 0.065 Uiso 1 1 calc R U . . .
C15 C 0.86786(15) 0.96639(12) 0.14634(11) 0.0259(3) Uani 1 1 d . . . . .
H15 H 0.941395 1.009599 0.116082 0.031 Uiso 1 1 calc R U . . .
C22 C 0.28008(15) 0.55183(12) 0.66279(13) 0.0299(3) Uani 1 1 d . . . . .
H22 H 0.214906 0.569976 0.622727 0.036 Uiso 1 1 calc R U . . .

loop_
_atom_site_aniso_label
_atom_site_aniso_U_11
_atom_site_aniso_U_22
_atom_site_aniso_U_33
_atom_site_aniso_U_23
_atom_site_aniso_U_13
_atom_site_aniso_U_12
S2 0.01524(16) 0.01861(17) 0.01850(17) -0.00303(12) -0.00477(12) -0.00083(12)
S1 0.02422(19) 0.02368(18) 0.02178(18) 0.00045(13) -0.00580(14) -0.00489(14)
O1 0.0357(6) 0.0397(6) 0.0194(5) 0.0047(4) -0.0043(4) -0.0043(5)
O5 0.0187(5) 0.0191(5) 0.0267(5) -0.0047(4) -0.0060(4) 0.0016(4)
O2 0.0290(6) 0.0374(6) 0.0305(6) 0.0069(5) -0.0058(5) -0.0118(5)
O4 0.0232(5) 0.0321(5) 0.0184(5) -0.0045(4) -0.0072(4) -0.0008(4)
O3 0.0357(6) 0.0272(5) 0.0285(6) -0.0073(4) -0.0119(5) -0.0007(4)
C30 0.0307(8) 0.0274(7) 0.0315(8) -0.0115(6) -0.0117(6) 0.0044(6)
C40 0.0394(10) 0.0333(9) 0.0658(13) 0.0001(8) 0.0001(9) -0.0149(8)
C21 0.0237(7) 0.0207(7) 0.0292(7) -0.0065(5) -0.0094(6) -0.0004(5)
C39 0.0225(7) 0.0250(7) 0.0261(7) -0.0068(6) -0.0037(6) -0.0034(6)
C17 0.0247(7) 0.0257(7) 0.0218(7) -0.0048(5) -0.0084(6) 0.0015(6)
C35 0.0297(8) 0.0275(8) 0.0313(8) -0.0116(6) -0.0031(6) -0.0051(6)
C28 0.0277(8) 0.0397(9) 0.0227(7) -0.0038(6) -0.0023(6) -0.0028(7)
C26 0.0242(7) 0.0231(7) 0.0208(7) -0.0041(5) -0.0028(5) -0.0024(5)
C3 0.0152(6) 0.0166(6) 0.0192(6) -0.0039(5) -0.0012(5) -0.0035(5)
C14 0.0214(7) 0.0236(7) 0.0236(7) -0.0061(5) -0.0054(5) 0.0001(5)
C4 0.0208(7) 0.0205(6) 0.0192(6) -0.0031(5) -0.0031(5) -0.0036(5)
C38 0.0258(8) 0.0305(8) 0.0276(8) -0.0023(6) -0.0001(6) -0.0038(6)
C8 0.0175(6) 0.0171(6) 0.0207(7) -0.0026(5) -0.0018(5) -0.0031(5)
C36 0.0376(9) 0.0267(8) 0.0491(10) -0.0141(7) -0.0049(8) -0.0112(7)
C1 0.0178(6) 0.0155(6) 0.0192(6) -0.0035(5) -0.0061(5) -0.0010(5)
C7 0.0219(7) 0.0195(6) 0.0261(7) -0.0019(5) -0.0032(6) 0.0012(5)
C12 0.0203(7) 0.0184(6) 0.0196(6) -0.0030(5) -0.0058(5) -0.0007(5)
C27 0.0244(7) 0.0219(7) 0.0228(7) -0.0009(5) -0.0067(6) -0.0022(5)
C10 0.0214(7) 0.0189(6) 0.0181(6) -0.0040(5) -0.0062(5) -0.0005(5)
C32 0.0299(8) 0.0310(8) 0.0203(7) -0.0042(6) -0.0044(6) -0.0012(6)
C34 0.0151(6) 0.0191(6) 0.0242(7) -0.0039(5) -0.0049(5) -0.0019(5)
C5 0.0266(7) 0.0239(7) 0.0202(7) -0.0073(5) 0.0018(5) -0.0055(6)
C20 0.0184(6) 0.0141(6) 0.0257(7) -0.0048(5) -0.0051(5) -0.0016(5)
C24 0.0237(7) 0.0306(8) 0.0321(8) -0.0057(6) 0.0016(6) -0.0012(6)
C11 0.0179(6) 0.0176(6) 0.0182(6) -0.0046(5) -0.0043(5) -0.0002(5)
C6 0.0237(7) 0.0193(7) 0.0291(7) -0.0078(5) 0.0033(6) 0.0008(5)
C2 0.0151(6) 0.0167(6) 0.0175(6) -0.0029(5) -0.0043(5) -0.0015(5)
C31 0.0248(7) 0.0326(8) 0.0300(8) -0.0103(6) -0.0034(6) 0.0008(6)
C25 0.0203(7) 0.0197(6) 0.0255(7) -0.0045(5) -0.0037(5) -0.0008(5)
C37 0.0240(8) 0.0248(7) 0.0433(9) -0.0012(6) -0.0043(7) -0.0058(6)
C13 0.0220(7) 0.0175(6) 0.0191(7) -0.0041(5) -0.0044(5) 0.0018(5)
C23 0.0166(7) 0.0330(8) 0.0498(10) -0.0095(7) -0.0017(7) -0.0002(6)
C16 0.0276(7) 0.0230(7) 0.0178(7) -0.0011(5) -0.0024(6) 0.0027(6)
C29 0.0368(9) 0.0435(9) 0.0218(7) -0.0079(6) -0.0092(6) 0.0019(7)
C18 0.0233(7) 0.0202(6) 0.0219(7) -0.0023(5) -0.0044(5) -0.0021(5)
C19 0.0484(10) 0.0405(9) 0.0254(8) 0.0043(7) -0.0145(7) 0.0007(8)
C9 0.0195(7) 0.0198(6) 0.0200(7) -0.0022(5) -0.0066(5) 0.0010(5)
C33 0.0351(9) 0.0601(12) 0.0444(10) -0.0261(9) -0.0171(8) 0.0090(8)
C15 0.0234(7) 0.0255(7) 0.0258(7) -0.0025(6) -0.0018(6) -0.0043(6)
C22 0.0203(7) 0.0264(7) 0.0463(9) -0.0103(6) -0.0132(6) 0.0021(6)

loop_
_atom_type_symbol
_atom_type_description
_atom_type_scat_dispersion_real
_atom_type_scat_dispersion_imag
_atom_type_scat_source
C C 0.0033 0.0016 'International Tables Vol C Tables 4.2.6.8 and 6.1.1.4'
H H 0.0000 0.0000 'International Tables Vol C Tables 4.2.6.8 and 6.1.1.4'
O O 0.0106 0.0060 'International Tables Vol C Tables 4.2.6.8 and 6.1.1.4'
S S 0.1246 0.1234 'International Tables Vol C Tables 4.2.6.8 and 6.1.1.4'

loop_
_geom_angle_atom_site_label_1
_geom_angle_atom_site_label_2
_geom_angle_atom_site_label_3
_geom_angle
_geom_angle_site_symmetry_1
_geom_angle_site_symmetry_3
_geom_angle_publ_flag
O5 S2 C34 107.98(6) . . ?
O5 S2 C2 107.15(6) . . ?
O4 S2 O5 117.65(6) . . ?
O4 S2 C34 108.65(6) . . ?
O4 S2 C2 110.04(6) . . ?
C34 S2 C2 104.58(6) . . ?
O2 S1 O3 118.42(7) . . ?
O2 S1 C26 107.91(7) . . ?
O2 S1 C27 109.21(6) . . ?
O3 S1 C26 107.85(6) . . ?
O3 S1 C27 108.64(7) . . ?
C27 S1 C26 103.81(7) . . ?
C16 O1 C19 117.23(12) . . ?
C31 C30 C33 120.79(14) . . ?
C29 C30 C31 118.60(14) . . ?
C29 C30 C33 120.61(14) . . ?
H40A C40 H40B 109.5 . . ?
H40A C40 H40C 109.5 . . ?
H40B C40 H40C 109.5 . . ?
C37 C40 H40A 109.5 . . ?
C37 C40 H40B 109.5 . . ?
C37 C40 H40C 109.5 . . ?
C20 C21 H21 119.5 . . ?
C22 C21 H21 119.5 . . ?
C22 C21 C20 121.01(14) . . ?
C38 C39 H39 120.5 . . ?
C38 C39 C34 118.98(13) . . ?
C34 C39 H39 120.5 . . ?
C16 C17 H17 120.2 . . ?
C16 C17 C18 119.58(13) . . ?
C18 C17 H17 120.2 . . ?
C36 C35 H35 120.6 . . ?
C34 C35 H35 120.6 . . ?
C34 C35 C36 118.77(14) . . ?
C27 C28 H28 120.5 . . ?
C29 C28 H28 120.5 . . ?
C29 C28 C27 119.08(14) . . ?
S1 C26 H26A 109.5 . . ?
S1 C26 H26B 109.5 . . ?
H26A C26 H26B 108.1 . . ?
C25 C26 S1 110.85(9) . . ?
C25 C26 H26A 109.5 . . ?
C25 C26 H26B 109.5 . . ?
C4 C3 C8 118.71(12) . . ?
C4 C3 C2 121.47(11) . . ?
C8 C3 C2 119.45(11) . . ?
C13 C14 H14 119.2 . . ?
C15 C14 H14 119.2 . . ?
C15 C14 C13 121.61(13) . . ?
C3 C4 H4 119.4 . . ?
C5 C4 C3 121.21(12) . . ?
C5 C4 H4 119.4 . . ?
C39 C38 H38 119.4 . . ?
C39 C38 C37 121.24(14) . . ?
C37 C38 H38 119.4 . . ?
C3 C8 C9 122.04(12) . . ?
C7 C8 C3 119.05(12) . . ?
C7 C8 C9 118.90(12) . . ?
C35 C36 H36 119.3 . . ?
C37 C36 C35 121.42(15) . . ?
C37 C36 H36 119.3 . . ?
C20 C1 H1 113.7 . . ?
C20 C1 C11 127.17(11) . . ?
C20 C1 C2 117.72(11) . . ?
C11 C1 H1 113.7 . . ?
C11 C1 C2 59.38(8) . . ?
C2 C1 H1 113.7 . . ?
C8 C7 H7 119.2 . . ?
C6 C7 C8 121.59(13) . . ?
C6 C7 H7 119.2 . . ?
C10 C12 H12 114.3 . . ?
C10 C12 C9 58.93(8) . . ?
C13 C12 H12 114.3 . . ?
C13 C12 C10 122.11(11) . . ?
C13 C12 C9 121.97(11) . . ?
C9 C12 H12 114.3 . . ?
C28 C27 S1 119.64(11) . . ?
C28 C27 C32 120.68(13) . . ?
C32 C27 S1 119.67(11) . . ?
C12 C10 H10 116.3 . . ?
C11 C10 C12 116.39(11) . . ?
C11 C10 H10 116.3 . . ?
C11 C10 C9 118.98(11) . . ?
C9 C10 C12 61.31(9) . . ?
C9 C10 H10 116.3 . . ?
C27 C32 H32 120.3 . . ?
C31 C32 C27 119.38(13) . . ?
C31 C32 H32 120.3 . . ?
C39 C34 S2 118.84(10) . . ?
C35 C34 S2 120.12(11) . . ?
C35 C34 C39 121.02(13) . . ?
C4 C5 H5 119.9 . . ?
C4 C5 C6 120.14(13) . . ?
C6 C5 H5 119.9 . . ?
C21 C20 C1 122.27(12) . . ?
C21 C20 C25 118.38(12) . . ?
C25 C20 C1 119.35(11) . . ?
C25 C24 H24 119.6 . . ?
C23 C24 H24 119.6 . . ?
C23 C24 C25 120.75(14) . . ?
C1 C11 H11 113.0 . . ?
C1 C11 C2 61.68(8) . . ?
C10 C11 C1 127.91(11) . . ?
C10 C11 H11 113.0 . . ?
C10 C11 C2 117.98(11) . . ?
C2 C11 H11 113.0 . . ?
C7 C6 C5 119.24(13) . . ?
C7 C6 H6 120.4 . . ?
C5 C6 H6 120.4 . . ?
C3 C2 S2 119.01(9) . . ?
C3 C2 C1 116.66(10) . . ?
C3 C2 C11 119.57(10) . . ?
C1 C2 S2 114.44(9) . . ?
C11 C2 S2 114.11(9) . . ?
C11 C2 C1 58.94(8) . . ?
C30 C31 H31 119.5 . . ?
C32 C31 C30 120.96(14) . . ?
C32 C31 H31 119.5 . . ?
C20 C25 C26 120.82(12) . . ?
C24 C25 C26 119.30(13) . . ?
C24 C25 C20 119.88(13) . . ?
C38 C37 C40 119.91(15) . . ?
C36 C37 C40 121.53(15) . . ?
C36 C37 C38 118.56(14) . . ?
C14 C13 C12 119.46(12) . . ?
C14 C13 C18 117.78(12) . . ?
C18 C13 C12 122.76(12) . . ?
C24 C23 H23 120.3 . . ?
C22 C23 C24 119.40(14) . . ?
C22 C23 H23 120.3 . . ?
O1 C16 C17 124.37(13) . . ?
O1 C16 C15 115.53(12) . . ?
C17 C16 C15 120.08(12) . . ?
C30 C29 H29 119.4 . . ?
C28 C29 C30 121.30(14) . . ?
C28 C29 H29 119.4 . . ?
C17 C18 C13 121.35(13) . . ?
C17 C18 H18 119.3 . . ?
C13 C18 H18 119.3 . . ?
O1 C19 H19A 109.5 . . ?
O1 C19 H19B 109.5 . . ?
O1 C19 H19C 109.5 . . ?
H19A C19 H19B 109.5 . . ?
H19A C19 H19C 109.5 . . ?
H19B C19 H19C 109.5 . . ?
C8 C9 C12 119.30(11) . . ?
C8 C9 C10 119.73(11) . . ?
C8 C9 H9 115.5 . . ?
C12 C9 H9 115.5 . . ?
C10 C9 C12 59.76(8) . . ?
C10 C9 H9 115.5 . . ?
C30 C33 H33A 109.5 . . ?
C30 C33 H33B 109.5 . . ?
C30 C33 H33C 109.5 . . ?
H33A C33 H33B 109.5 . . ?
H33A C33 H33C 109.5 . . ?
H33B C33 H33C 109.5 . . ?
C14 C15 C16 119.59(13) . . ?
C14 C15 H15 120.2 . . ?
C16 C15 H15 120.2 . . ?
C21 C22 H22 119.7 . . ?
C23 C22 C21 120.59(14) . . ?
C23 C22 H22 119.7 . . ?

loop_
_geom_bond_atom_site_label_1
_geom_bond_atom_site_label_2
_geom_bond_distance
_geom_bond_site_symmetry_2
_geom_bond_publ_flag
S2 O5 1.4426(10) . ?
S2 O4 1.4403(10) . ?
S2 C34 1.7607(13) . ?
S2 C2 1.7785(13) . ?
S1 O2 1.4394(11) . ?
S1 O3 1.4433(11) . ?
S1 C26 1.7963(14) . ?
S1 C27 1.7605(14) . ?
O1 C16 1.3733(16) . ?
O1 C19 1.4208(19) . ?
C30 C31 1.392(2) . ?
C30 C29 1.390(2) . ?
C30 C33 1.509(2) . ?
C40 H40A 0.9600 . ?
C40 H40B 0.9600 . ?
C40 H40C 0.9600 . ?
C40 C37 1.505(2) . ?
C21 H21 0.9300 . ?
C21 C20 1.3926(18) . ?
C21 C22 1.386(2) . ?
C39 H39 0.9300 . ?
C39 C38 1.3821(19) . ?
C39 C34 1.3921(19) . ?
C17 H17 0.9300 . ?
C17 C16 1.386(2) . ?
C17 C18 1.3906(18) . ?
C35 H35 0.9300 . ?
C35 C36 1.389(2) . ?
C35 C34 1.3866(19) . ?
C28 H28 0.9300 . ?
C28 C27 1.388(2) . ?
C28 C29 1.382(2) . ?
C26 H26A 0.9700 . ?
C26 H26B 0.9700 . ?
C26 C25 1.5075(19) . ?
C3 C4 1.3980(18) . ?
C3 C8 1.4070(18) . ?
C3 C2 1.5097(17) . ?
C14 H14 0.9300 . ?
C14 C13 1.3939(19) . ?
C14 C15 1.3829(19) . ?
C4 H4 0.9300 . ?
C4 C5 1.3841(19) . ?
C38 H38 0.9300 . ?
C38 C37 1.393(2) . ?
C8 C7 1.3962(19) . ?
C8 C9 1.4819(18) . ?
C36 H36 0.9300 . ?
C36 C37 1.386(2) . ?
C1 H1 0.9800 . ?
C1 C20 1.4923(18) . ?
C1 C11 1.5110(17) . ?
C1 C2 1.5528(17) . ?
C7 H7 0.9300 . ?
C7 C6 1.383(2) . ?
C12 H12 0.9800 . ?
C12 C10 1.5091(18) . ?
C12 C13 1.4861(17) . ?
C12 C9 1.5323(18) . ?
C27 C32 1.389(2) . ?
C10 H10 0.9800 . ?
C10 C11 1.4936(17) . ?
C10 C9 1.4961(18) . ?
C32 H32 0.9300 . ?
C32 C31 1.382(2) . ?
C5 H5 0.9300 . ?
C5 C6 1.386(2) . ?
C20 C25 1.4072(19) . ?
C24 H24 0.9300 . ?
C24 C25 1.394(2) . ?
C24 C23 1.388(2) . ?
C11 H11 0.9800 . ?
C11 C2 1.5179(17) . ?
C6 H6 0.9300 . ?
C31 H31 0.9300 . ?
C13 C18 1.3955(18) . ?
C23 H23 0.9300 . ?
C23 C22 1.377(2) . ?
C16 C15 1.392(2) . ?
C29 H29 0.9300 . ?
C18 H18 0.9300 . ?
C19 H19A 0.9600 . ?
C19 H19B 0.9600 . ?
C19 H19C 0.9600 . ?
C9 H9 0.9800 . ?
C33 H33A 0.9600 . ?
C33 H33B 0.9600 . ?
C33 H33C 0.9600 . ?
C15 H15 0.9300 . ?
C22 H22 0.9300 . ?

loop_
_geom_torsion_atom_site_label_1
_geom_torsion_atom_site_label_2
_geom_torsion_atom_site_label_3
_geom_torsion_atom_site_label_4
_geom_torsion
_geom_torsion_site_symmetry_1
_geom_torsion_site_symmetry_2
_geom_torsion_site_symmetry_3
_geom_torsion_site_symmetry_4
_geom_torsion_publ_flag
S1 C26 C25 C20 -94.83(13) . . . . ?
S1 C26 C25 C24 84.46(14) . . . . ?
S1 C27 C32 C31 179.19(11) . . . . ?
O1 C16 C15 C14 -178.73(12) . . . . ?
O5 S2 C34 C39 30.68(12) . . . . ?
O5 S2 C34 C35 -147.76(11) . . . . ?
O5 S2 C2 C3 177.01(9) . . . . ?
O5 S2 C2 C1 32.37(10) . . . . ?
O5 S2 C2 C11 -32.95(10) . . . . ?
O2 S1 C26 C25 -77.79(11) . . . . ?
O2 S1 C27 C28 -25.50(14) . . . . ?
O2 S1 C27 C32 155.93(12) . . . . ?
O4 S2 C34 C39 159.33(10) . . . . ?
O4 S2 C34 C35 -19.12(13) . . . . ?
O4 S2 C2 C3 48.00(11) . . . . ?
O4 S2 C2 C1 -96.64(10) . . . . ?
O4 S2 C2 C11 -161.96(9) . . . . ?
O3 S1 C26 C25 51.23(11) . . . . ?
O3 S1 C27 C28 -156.01(12) . . . . ?
O3 S1 C27 C32 25.42(13) . . . . ?
C21 C20 C25 C26 179.64(12) . . . . ?
C21 C20 C25 C24 0.4(2) . . . . ?
C39 C38 C37 C40 179.97(15) . . . . ?
C39 C38 C37 C36 0.2(2) . . . . ?
C17 C16 C15 C14 -0.1(2) . . . . ?
C35 C36 C37 C40 179.74(16) . . . . ?
C35 C36 C37 C38 -0.5(2) . . . . ?
C28 C27 C32 C31 0.6(2) . . . . ?
C26 S1 C27 C28 89.40(13) . . . . ?
C26 S1 C27 C32 -89.17(13) . . . . ?
C3 C4 C5 C6 1.8(2) . . . . ?
C3 C8 C7 C6 1.9(2) . . . . ?
C3 C8 C9 C12 -57.57(17) . . . . ?
C3 C8 C9 C10 12.28(19) . . . . ?
C14 C13 C18 C17 -0.8(2) . . . . ?
C4 C3 C8 C7 -1.92(18) . . . . ?
C4 C3 C8 C9 179.25(11) . . . . ?
C4 C3 C2 S2 -44.91(15) . . . . ?
C4 C3 C2 C1 98.96(14) . . . . ?
C4 C3 C2 C11 166.70(11) . . . . ?
C4 C5 C6 C7 -1.9(2) . . . . ?
C38 C39 C34 S2 -178.86(11) . . . . ?
C38 C39 C34 C35 -0.4(2) . . . . ?
C8 C3 C4 C5 0.11(19) . . . . ?
C8 C3 C2 S2 142.20(10) . . . . ?
C8 C3 C2 C1 -73.93(15) . . . . ?
C8 C3 C2 C11 -6.19(17) . . . . ?
C8 C7 C6 C5 0.0(2) . . . . ?
C36 C35 C34 S2 178.56(12) . . . . ?
C36 C35 C34 C39 0.2(2) . . . . ?
C1 C20 C25 C26 0.25(19) . . . . ?
C1 C20 C25 C24 -179.04(12) . . . . ?
C1 C11 C2 S2 105.05(10) . . . . ?
C1 C11 C2 C3 -105.09(12) . . . . ?
C7 C8 C9 C12 123.60(13) . . . . ?
C7 C8 C9 C10 -166.55(12) . . . . ?
C12 C10 C11 C1 134.16(13) . . . . ?
C12 C10 C11 C2 59.65(16) . . . . ?
C12 C10 C9 C8 -108.63(13) . . . . ?
C12 C13 C18 C17 179.84(12) . . . . ?
C27 S1 C26 C25 166.39(10) . . . . ?
C27 C28 C29 C30 0.1(2) . . . . ?
C27 C32 C31 C30 -0.5(2) . . . . ?
C10 C12 C13 C14 -147.90(13) . . . . ?
C10 C12 C13 C18 31.44(19) . . . . ?
C10 C12 C9 C8 109.34(13) . . . . ?
C10 C11 C2 S2 -134.68(10) . . . . ?
C10 C11 C2 C3 15.18(17) . . . . ?
C10 C11 C2 C1 120.27(13) . . . . ?
C34 S2 C2 C3 -68.53(11) . . . . ?
C34 S2 C2 C1 146.83(9) . . . . ?
C34 S2 C2 C11 81.51(10) . . . . ?
C34 C39 C38 C37 0.2(2) . . . . ?
C34 C35 C36 C37 0.3(2) . . . . ?
C20 C21 C22 C23 0.7(2) . . . . ?
C20 C1 C11 C10 -1.6(2) . . . . ?
C20 C1 C11 C2 103.26(14) . . . . ?
C20 C1 C2 S2 136.70(10) . . . . ?
C20 C1 C2 C3 -8.80(16) . . . . ?
C20 C1 C2 C11 -118.82(12) . . . . ?
C24 C23 C22 C21 -0.3(2) . . . . ?
C11 C1 C20 C21 27.3(2) . . . . ?
C11 C1 C20 C25 -153.35(13) . . . . ?
C11 C1 C2 S2 -104.48(10) . . . . ?
C11 C1 C2 C3 110.02(12) . . . . ?
C11 C10 C9 C8 -2.60(18) . . . . ?
C11 C10 C9 C12 106.03(13) . . . . ?
C2 S2 C34 C39 -83.19(12) . . . . ?
C2 S2 C34 C35 98.37(12) . . . . ?
C2 C3 C4 C5 -172.83(12) . . . . ?
C2 C3 C8 C7 171.16(11) . . . . ?
C2 C3 C8 C9 -7.67(18) . . . . ?
C2 C1 C20 C21 98.39(14) . . . . ?
C2 C1 C20 C25 -82.24(15) . . . . ?
C2 C1 C11 C10 -104.82(14) . . . . ?
C31 C30 C29 C28 0.0(2) . . . . ?
C25 C24 C23 C22 0.0(2) . . . . ?
C13 C14 C15 C16 -0.3(2) . . . . ?
C13 C12 C10 C11 139.23(12) . . . . ?
C13 C12 C10 C9 -110.58(14) . . . . ?
C13 C12 C9 C8 -139.85(12) . . . . ?
C13 C12 C9 C10 110.82(14) . . . . ?
C23 C24 C25 C26 -179.32(13) . . . . ?
C23 C24 C25 C20 0.0(2) . . . . ?
C16 C17 C18 C13 0.4(2) . . . . ?
C29 C30 C31 C32 0.2(2) . . . . ?
C29 C28 C27 S1 -178.99(12) . . . . ?
C29 C28 C27 C32 -0.4(2) . . . . ?
C18 C17 C16 O1 178.55(13) . . . . ?
C18 C17 C16 C15 0.1(2) . . . . ?
C19 O1 C16 C17 12.1(2) . . . . ?
C19 O1 C16 C15 -169.31(13) . . . . ?
C9 C8 C7 C6 -179.25(12) . . . . ?
C9 C12 C10 C11 -110.18(13) . . . . ?
C9 C12 C13 C14 141.17(13) . . . . ?
C9 C12 C13 C18 -39.49(19) . . . . ?
C9 C10 C11 C1 63.91(18) . . . . ?
C9 C10 C11 C2 -10.60(17) . . . . ?
C33 C30 C31 C32 -179.64(15) . . . . ?
C33 C30 C29 C28 179.85(15) . . . . ?
C15 C14 C13 C12 -179.87(12) . . . . ?
C15 C14 C13 C18 0.8(2) . . . . ?
C22 C21 C20 C1 178.71(12) . . . . ?
C22 C21 C20 C25 -0.7(2) . . . . ?
